data_4038595
loop_
_publ_author_name
'Shrestha, Ganesh'
'Panza, Matteo'
'Singh, Yashapal'
'Rath, Nigam P.'
'Demchenko, Alexei V.'

_publ_section_title
;
 Indolylthio glycosides as effective building blocks for chemical
 glycosylation.
;
_journal_name_full 'The Journal of organic chemistry'
_journal_paper_doi 10.1021/acs.joc.0c00943
_journal_year 2020
_chemical_absolute_configuration ad
_chemical_formula_moiety 'C42 H41 N O5 S'
_chemical_formula_sum 'C42 H41 N O5 S'
_chemical_formula_weight 671.82
_space_group_crystal_system monoclinic
_space_group_IT_number 4
_space_group_name_Hall 'P 2yb'
_space_group_name_H-M_alt 'P 1 21 1'
_atom_sites_solution_hydrogens geom
_atom_sites_solution_primary dual
_atom_sites_solution_secondary difmap
_audit_creation_method SHELXL-2018/3
_cell_angle_alpha 90
_cell_angle_beta 100.021(2)
_cell_angle_gamma 90
_cell_formula_units_Z 2
_cell_length_a 11.9289(4)
_cell_length_b 8.8193(3)
_cell_length_c 16.9246(6)
_cell_measurement_reflns_used 9960
_cell_measurement_temperature 100(2)
_cell_measurement_theta_max 74.57
_cell_measurement_theta_min 4.97
_cell_volume 1753.38(10)
_computing_cell_refinement 'SAINT V8.34A (Bruker AXS Inc., 2013)'
_computing_data_collection 'Bruker APEX2'
_computing_data_reduction 'SAINT V8.34A (Bruker AXS Inc., 2013)'
_computing_molecular_graphics 'Bruker SHELXTL'
_computing_publication_material 'APEX3 v2018.7--RC8 (Bruker AXS, 2018)'
_computing_structure_refinement 'SHELXL-2018/3 (Sheldrick, 2018)'
_computing_structure_solution 'SHELXT-2014 (Sheldrick, 2008)'
_diffrn_ambient_temperature 100(2)
_diffrn_detector_area_resol_mean 7.41
_diffrn_measured_fraction_theta_full 0.998
_diffrn_measured_fraction_theta_max 0.993
_diffrn_measurement_device_type 'Bruker D8 VENTURE'
_diffrn_measurement_method '\w and \f scans'
_diffrn_radiation_type CuK\a
_diffrn_radiation_wavelength 1.54178
_diffrn_reflns_av_R_equivalents 0.0510
_diffrn_reflns_av_unetI/netI 0.0468
_diffrn_reflns_Laue_measured_fraction_full 0.998
_diffrn_reflns_Laue_measured_fraction_max 0.993
_diffrn_reflns_limit_h_max 14
_diffrn_reflns_limit_h_min -14
_diffrn_reflns_limit_k_max 10
_diffrn_reflns_limit_k_min -10
_diffrn_reflns_limit_l_max 20
_diffrn_reflns_limit_l_min -21
_diffrn_reflns_number 25115
_diffrn_reflns_point_group_measured_fraction_full 0.995
_diffrn_reflns_point_group_measured_fraction_max 0.977
_diffrn_reflns_theta_full 67.679
_diffrn_reflns_theta_max 74.608
_diffrn_reflns_theta_min 2.651
_diffrn_source 'microfocus sealed tube'
_exptl_absorpt_coefficient_mu 1.194
_exptl_absorpt_correction_T_max 0.8645
_exptl_absorpt_correction_T_min 0.7030
_exptl_absorpt_correction_type multi-scan
_exptl_absorpt_process_details 'SADABS V2016/2 (Bruker AXS Inc.)'
_exptl_crystal_colour colourless
_exptl_crystal_density_diffrn 1.272
_exptl_crystal_density_method 'not measured'
_exptl_crystal_description needle
_exptl_crystal_F_000 712
_exptl_crystal_size_max 0.198
_exptl_crystal_size_mid 0.063
_exptl_crystal_size_min 0.032
_refine_diff_density_max 0.344
_refine_diff_density_min -0.171
_refine_diff_density_rms 0.039
_refine_ls_abs_structure_details
; 
 Flack x determined using 2768 quotients [(I+)-(I-)]/[(I+)+(I-)] 
 (Parsons, Flack and Wagner, Acta Cryst. B69 (2013) 249-259). 
;
_refine_ls_abs_structure_Flack -0.011(11)
_refine_ls_extinction_method none
_refine_ls_goodness_of_fit_ref 1.059
_refine_ls_hydrogen_treatment constr
_refine_ls_matrix_type full
_refine_ls_number_parameters 452
_refine_ls_number_reflns 7005
_refine_ls_number_restraints 4
_refine_ls_restrained_S_all 1.059
_refine_ls_R_factor_all 0.0433
_refine_ls_R_factor_gt 0.0393
_refine_ls_shift/su_max 0.000
_refine_ls_shift/su_mean 0.000
_refine_ls_structure_factor_coef Fsqd
_refine_ls_weighting_details 'w=1/[\s^2^(Fo^2^)+(0.0291P)^2^+0.6554P] where P=(Fo^2^+2Fc^2^)/3'
_refine_ls_weighting_scheme calc
_refine_ls_wR_factor_gt 0.0872
_refine_ls_wR_factor_ref 0.0896
_reflns_Friedel_coverage 0.842
_reflns_Friedel_fraction_full 0.991
_reflns_Friedel_fraction_max 0.958
_reflns_number_gt 6514
_reflns_number_total 7005
_reflns_threshold_expression 'I > 2\s(I)'
_cod_data_source_file jo0c00943_si_002.cif
_cod_data_source_block d15819
_cod_original_cell_volume 1753.38(11)
_cod_original_sg_symbol_H-M 'P 21'
_cod_database_code 4038595
_shelx_shelxl_version_number 2018/3
_shelx_space_group_comment
; 
The symmetry employed for this shelxl refinement is uniquely defined 
by the following loop, which should always be used as a source of 
symmetry information in preference to the above space-group names. 
They are only intended as comments. 
;
_shelx_estimated_absorpt_t_min 0.798
_shelx_estimated_absorpt_t_max 0.963

loop_
_space_group_symop_operation_xyz
'x, y, z'
'-x, y+1/2, -z'

loop_
_atom_site_label
_atom_site_type_symbol
_atom_site_fract_x
_atom_site_fract_y
_atom_site_fract_z
_atom_site_U_iso_or_equiv
_atom_site_adp_type
_atom_site_occupancy
_atom_site_site_symmetry_order
_atom_site_calc_flag
_atom_site_refinement_flags_posn
_atom_site_refinement_flags_adp
_atom_site_refinement_flags_occupancy
_atom_site_disorder_assembly
_atom_site_disorder_group
S1 S 0.90883(5) 0.41086(9) 0.29080(4) 0.02320(16) Uani 1 1 d . . . . .
O1 O 0.68382(14) 0.4132(2) 0.30073(10) 0.0184(4) Uani 1 1 d . . . . .
O2 O 0.81583(16) 0.5864(2) 0.14135(11) 0.0238(4) Uani 1 1 d . . . . .
O3 O 0.67039(16) 0.8167(2) 0.17797(11) 0.0226(4) Uani 1 1 d D . . . .
O4 O 0.52653(15) 0.6472(2) 0.26215(11) 0.0194(4) Uani 1 1 d . . . . .
O5 O 0.69058(17) 0.4080(3) 0.46780(10) 0.0256(4) Uani 1 1 d . . . . .
N1 N 0.8477(2) 0.2055(3) 0.39745(14) 0.0236(5) Uani 1 1 d . . . . .
H1 H 0.804772 0.271924 0.417079 0.028 Uiso 1 1 calc R U . . .
C1 C 0.7573(2) 0.4186(4) 0.24360(15) 0.0196(5) Uani 1 1 d . . . . .
H1A H 0.741349 0.326579 0.208978 0.024 Uiso 1 1 calc R U . . .
C2 C 0.7310(2) 0.5581(3) 0.18853(15) 0.0203(6) Uani 1 1 d . . . . .
H2 H 0.657585 0.538969 0.151372 0.024 Uiso 1 1 calc R U . . .
C3 C 0.7185(2) 0.7040(3) 0.23401(15) 0.0196(6) Uani 1 1 d . . . . .
H3 H 0.795313 0.738372 0.261486 0.024 Uiso 1 1 calc R U . . .
C4 C 0.6415(2) 0.6813(3) 0.29672(15) 0.0187(6) Uani 1 1 d . . . . .
H4 H 0.643487 0.774426 0.330650 0.022 Uiso 1 1 calc R U . . .
C5 C 0.6881(2) 0.5483(3) 0.34873(15) 0.0192(6) Uani 1 1 d . . . . .
H5 H 0.769426 0.569637 0.372214 0.023 Uiso 1 1 calc R U . . .
C6 C 0.6242(2) 0.5146(3) 0.41641(16) 0.0210(6) Uani 1 1 d . . . . .
H6A H 0.613819 0.608628 0.446276 0.025 Uiso 1 1 calc R U . . .
H6B H 0.548316 0.471785 0.395001 0.025 Uiso 1 1 calc R U . . .
C7 C 0.6340(3) 0.3545(4) 0.53066(17) 0.0289(7) Uani 1 1 d . . . . .
H7A H 0.681742 0.276057 0.562061 0.035 Uiso 1 1 calc R U . . .
H7B H 0.561003 0.306682 0.506488 0.035 Uiso 1 1 calc R U . . .
C8 C 0.6110(3) 0.4796(4) 0.58625(16) 0.0239(6) Uani 1 1 d . . . . .
C9 C 0.5000(3) 0.5237(4) 0.58938(17) 0.0281(7) Uani 1 1 d . . . . .
H9 H 0.438080 0.475142 0.555976 0.034 Uiso 1 1 calc R U . . .
C10 C 0.4790(3) 0.6393(4) 0.64151(18) 0.0336(8) Uani 1 1 d . . . . .
H10 H 0.402889 0.667774 0.644102 0.040 Uiso 1 1 calc R U . . .
C11 C 0.5676(3) 0.7112(4) 0.68867(19) 0.0376(8) Uani 1 1 d . . . . .
H11 H 0.553245 0.790416 0.723639 0.045 Uiso 1 1 calc R U . . .
C12 C 0.6789(3) 0.6685(5) 0.68546(19) 0.0407(9) Uani 1 1 d . . . . .
H12 H 0.740511 0.718815 0.718206 0.049 Uiso 1 1 calc R U . . .
C13 C 0.7004(3) 0.5528(4) 0.63468(17) 0.0314(7) Uani 1 1 d . . . . .
H13 H 0.776590 0.523526 0.633070 0.038 Uiso 1 1 calc R U . . .
C14 C 0.9074(2) 0.2319(4) 0.33631(17) 0.0229(6) Uani 1 1 d . . . . .
C15 C 0.9656(2) 0.1036(4) 0.32239(18) 0.0268(6) Uani 1 1 d . . . . .
H15 H 1.013619 0.092283 0.283491 0.032 Uiso 1 1 calc R U . . .
C16 C 0.9411(3) -0.0100(4) 0.37688(18) 0.0269(7) Uani 1 1 d . . . . .
C17 C 0.9733(3) -0.1613(4) 0.3922(2) 0.0332(7) Uani 1 1 d . . . . .
H17 H 1.023423 -0.209671 0.362280 0.040 Uiso 1 1 calc R U . . .
C18 C 0.9313(3) -0.2388(4) 0.4512(2) 0.0381(8) Uani 1 1 d . . . . .
H18 H 0.952344 -0.341810 0.461311 0.046 Uiso 1 1 calc R U . . .
C19 C 0.8582(3) -0.1696(4) 0.4967(2) 0.0360(8) Uani 1 1 d . . . . .
H19 H 0.831458 -0.225965 0.537568 0.043 Uiso 1 1 calc R U . . .
C20 C 0.8243(3) -0.0206(4) 0.48324(19) 0.0311(7) Uani 1 1 d . . . . .
H20 H 0.774493 0.026513 0.513892 0.037 Uiso 1 1 calc R U . . .
C21 C 0.8661(3) 0.0580(4) 0.42286(17) 0.0251(6) Uani 1 1 d . . . . .
C22 C 0.8179(3) 0.4828(4) 0.07613(18) 0.0291(7) Uani 1 1 d . . . . .
H22A H 0.741656 0.437193 0.059197 0.035 Uiso 1 1 calc R U . . .
H22B H 0.873003 0.400180 0.093215 0.035 Uiso 1 1 calc R U . . .
C23 C 0.8523(3) 0.5695(4) 0.00753(16) 0.0240(6) Uani 1 1 d . . . . .
C24 C 0.7763(3) 0.6693(4) -0.03577(18) 0.0336(8) Uani 1 1 d . . . . .
H24 H 0.703099 0.681989 -0.021837 0.040 Uiso 1 1 calc R U . . .
C25 C 0.8049(3) 0.7515(4) -0.09943(19) 0.0363(8) Uani 1 1 d . . . . .
H25 H 0.751896 0.820596 -0.128305 0.044 Uiso 1 1 calc R U . . .
C26 C 0.9108(3) 0.7324(4) -0.12054(18) 0.0314(7) Uani 1 1 d . . . . .
H26 H 0.930557 0.787174 -0.164471 0.038 Uiso 1 1 calc R U . . .
C27 C 0.9877(3) 0.6334(4) -0.07745(19) 0.0310(7) Uani 1 1 d . . . . .
H27 H 1.060682 0.620422 -0.091640 0.037 Uiso 1 1 calc R U . . .
C28 C 0.9590(3) 0.5525(4) -0.01346(18) 0.0282(7) Uani 1 1 d . . . . .
H28 H 1.012657 0.485076 0.016111 0.034 Uiso 1 1 calc R U . . .
C29 C 0.7459(6) 0.9288(10) 0.1605(7) 0.023(2) Uani 0.56(3) 1 d D . P A 1
H29A H 0.801857 0.885086 0.129971 0.027 Uiso 0.56(3) 1 calc R U P A 1
H29B H 0.787634 0.974423 0.210525 0.027 Uiso 0.56(3) 1 calc R U P A 1
C29A C 0.727(2) 0.9567(18) 0.1841(13) 0.056(6) Uani 0.44(3) 1 d D . P A 2
H29C H 0.809169 0.942390 0.184758 0.068 Uiso 0.44(3) 1 calc R U P A 2
H29D H 0.716392 1.009822 0.233861 0.068 Uiso 0.44(3) 1 calc R U P A 2
C30 C 0.6732(3) 1.0468(4) 0.11071(19) 0.0339(8) Uani 1 1 d D . . . .
C31 C 0.5929(3) 1.1408(5) 0.13513(18) 0.0390(9) Uani 1 1 d D . . . .
H31 H 0.581844 1.137567 0.189362 0.047 Uiso 1 1 calc R U . . .
C32 C 0.5280(3) 1.2396(5) 0.0819(2) 0.0388(8) Uani 1 1 d . . . . .
H32 H 0.474577 1.305083 0.100059 0.047 Uiso 1 1 calc R U . . .
C33 C 0.5415(3) 1.2423(4) 0.0027(2) 0.0388(8) Uani 1 1 d . . . . .
H33 H 0.497149 1.308833 -0.034347 0.047 Uiso 1 1 calc R U . . .
C34 C 0.6205(3) 1.1468(4) -0.02199(19) 0.0399(8) Uani 1 1 d . . . . .
H34 H 0.629037 1.146486 -0.076758 0.048 Uiso 1 1 calc R U . . .
C35 C 0.6873(3) 1.0517(4) 0.0317(2) 0.0370(8) Uani 1 1 d D . . . .
H35 H 0.743134 0.989582 0.014016 0.044 Uiso 1 1 calc R U . . .
C36 C 0.4553(2) 0.7744(3) 0.23772(16) 0.0200(6) Uani 1 1 d . . . . .
H36A H 0.469067 0.811461 0.185030 0.024 Uiso 1 1 calc R U . . .
H36B H 0.473452 0.857475 0.277203 0.024 Uiso 1 1 calc R U . . .
C37 C 0.3326(2) 0.7294(3) 0.23162(16) 0.0199(6) Uani 1 1 d . . . . .
C38 C 0.2986(2) 0.6128(4) 0.27687(17) 0.0247(6) Uani 1 1 d . . . . .
H38 H 0.354058 0.557763 0.312796 0.030 Uiso 1 1 calc R U . . .
C39 C 0.1839(3) 0.5754(4) 0.27017(19) 0.0296(7) Uani 1 1 d . . . . .
H39 H 0.161392 0.495287 0.301515 0.036 Uiso 1 1 calc R U . . .
C40 C 0.1028(3) 0.6548(4) 0.21798(19) 0.0310(7) Uani 1 1 d . . . . .
H40 H 0.024642 0.628683 0.213001 0.037 Uiso 1 1 calc R U . . .
C41 C 0.1355(3) 0.7716(4) 0.1733(2) 0.0362(8) Uani 1 1 d . . . . .
H41 H 0.079721 0.826739 0.137725 0.043 Uiso 1 1 calc R U . . .
C42 C 0.2492(3) 0.8093(4) 0.17980(19) 0.0290(7) Uani 1 1 d . . . . .
H42 H 0.270919 0.890295 0.148684 0.035 Uiso 1 1 calc R U . . .

loop_
_atom_site_aniso_label
_atom_site_aniso_U_11
_atom_site_aniso_U_22
_atom_site_aniso_U_33
_atom_site_aniso_U_23
_atom_site_aniso_U_13
_atom_site_aniso_U_12
S1 0.0197(3) 0.0261(4) 0.0246(3) 0.0029(3) 0.0061(2) -0.0028(3)
O1 0.0211(9) 0.0188(9) 0.0170(8) -0.0011(9) 0.0082(7) -0.0033(9)
O2 0.0244(10) 0.0313(12) 0.0176(9) -0.0009(8) 0.0095(8) -0.0055(9)
O3 0.0217(10) 0.0228(11) 0.0224(10) 0.0057(8) 0.0013(8) -0.0064(9)
O4 0.0191(9) 0.0188(10) 0.0205(9) -0.0008(8) 0.0041(7) -0.0013(8)
O5 0.0371(11) 0.0248(10) 0.0174(9) 0.0044(9) 0.0121(8) 0.0065(10)
N1 0.0265(13) 0.0210(13) 0.0235(12) 0.0006(10) 0.0052(10) 0.0020(10)
C1 0.0178(12) 0.0254(15) 0.0170(12) -0.0021(12) 0.0068(9) -0.0028(13)
C2 0.0193(13) 0.0257(15) 0.0164(12) 0.0009(12) 0.0047(10) -0.0036(12)
C3 0.0198(13) 0.0214(15) 0.0168(12) 0.0027(11) 0.0009(10) -0.0053(11)
C4 0.0207(13) 0.0207(15) 0.0145(12) -0.0010(11) 0.0027(10) -0.0042(11)
C5 0.0211(13) 0.0208(15) 0.0166(12) -0.0002(11) 0.0054(10) -0.0023(12)
C6 0.0277(14) 0.0210(15) 0.0160(12) 0.0015(11) 0.0087(10) 0.0026(12)
C7 0.0484(19) 0.0230(16) 0.0187(13) 0.0042(12) 0.0159(13) 0.0005(14)
C8 0.0382(16) 0.0214(15) 0.0143(12) 0.0062(11) 0.0107(11) 0.0025(13)
C9 0.0371(17) 0.0281(18) 0.0197(13) 0.0076(12) 0.0067(12) 0.0043(14)
C10 0.0449(19) 0.0314(19) 0.0280(15) 0.0106(14) 0.0160(14) 0.0143(16)
C11 0.063(2) 0.0298(19) 0.0232(15) -0.0012(14) 0.0175(15) 0.0101(17)
C12 0.053(2) 0.044(2) 0.0241(15) -0.0041(16) 0.0030(14) -0.0022(18)
C13 0.0354(17) 0.0383(19) 0.0212(14) -0.0003(14) 0.0066(12) 0.0036(15)
C14 0.0200(13) 0.0276(17) 0.0202(13) -0.0011(12) 0.0012(10) -0.0012(12)
C15 0.0223(14) 0.0311(17) 0.0254(14) -0.0048(13) 0.0001(11) 0.0008(13)
C16 0.0237(15) 0.0283(17) 0.0248(14) -0.0060(13) -0.0064(12) 0.0009(13)
C17 0.0275(16) 0.0292(18) 0.0377(17) -0.0065(15) -0.0089(13) 0.0053(14)
C18 0.0370(18) 0.0221(17) 0.046(2) -0.0007(15) -0.0176(15) 0.0011(14)
C19 0.0376(18) 0.0283(19) 0.0363(17) 0.0092(15) -0.0098(14) -0.0057(15)
C20 0.0314(16) 0.0309(18) 0.0291(16) 0.0043(14) 0.0005(13) -0.0010(14)
C21 0.0239(14) 0.0235(16) 0.0248(13) -0.0010(13) -0.0047(11) -0.0023(13)
C22 0.0370(17) 0.0262(16) 0.0284(16) -0.0027(13) 0.0174(13) -0.0016(14)
C23 0.0293(15) 0.0258(16) 0.0188(13) -0.0056(12) 0.0094(11) -0.0017(13)
C24 0.0266(16) 0.050(2) 0.0258(15) -0.0026(15) 0.0100(12) 0.0070(15)
C25 0.0417(18) 0.047(2) 0.0200(14) 0.0032(14) 0.0035(13) 0.0108(17)
C26 0.0443(18) 0.0346(19) 0.0177(14) -0.0006(13) 0.0122(13) -0.0020(16)
C27 0.0311(16) 0.0312(18) 0.0346(16) -0.0011(14) 0.0168(13) -0.0004(14)
C28 0.0301(16) 0.0252(16) 0.0306(15) 0.0032(13) 0.0092(12) 0.0017(13)
C29 0.020(3) 0.022(4) 0.025(4) 0.010(3) -0.004(2) -0.011(3)
C29A 0.088(11) 0.031(7) 0.037(8) 0.007(6) -0.026(7) -0.021(7)
C30 0.0310(17) 0.0280(18) 0.0378(17) 0.0121(15) -0.0079(13) -0.0128(15)
C31 0.0381(18) 0.057(2) 0.0207(14) 0.0019(16) 0.0030(13) -0.0273(18)
C32 0.0267(17) 0.046(2) 0.044(2) -0.0063(17) 0.0080(14) -0.0042(16)
C33 0.0365(18) 0.038(2) 0.0387(19) 0.0140(16) -0.0017(14) 0.0015(16)
C34 0.052(2) 0.045(2) 0.0231(15) 0.0065(15) 0.0085(14) -0.0060(18)
C35 0.0336(17) 0.0320(19) 0.0460(19) 0.0000(16) 0.0086(15) -0.0016(15)
C36 0.0249(14) 0.0182(15) 0.0179(13) 0.0015(11) 0.0062(10) -0.0017(11)
C37 0.0259(14) 0.0199(15) 0.0156(12) -0.0046(11) 0.0083(10) 0.0002(12)
C38 0.0239(14) 0.0282(17) 0.0221(13) 0.0041(12) 0.0046(11) 0.0008(13)
C39 0.0280(15) 0.0293(18) 0.0336(15) 0.0071(14) 0.0112(12) -0.0035(13)
C40 0.0206(15) 0.0358(19) 0.0375(17) 0.0024(15) 0.0075(12) -0.0005(14)
C41 0.0275(16) 0.041(2) 0.0396(18) 0.0142(16) 0.0031(13) 0.0083(15)
C42 0.0300(15) 0.0264(17) 0.0321(16) 0.0090(13) 0.0100(13) 0.0021(14)

loop_
_atom_type_symbol
_atom_type_description
_atom_type_scat_dispersion_real
_atom_type_scat_dispersion_imag
_atom_type_scat_source
C C 0.0181 0.0091 'International Tables Vol C Tables 4.2.6.8 and 6.1.1.4'
H H 0.0000 0.0000 'International Tables Vol C Tables 4.2.6.8 and 6.1.1.4'
N N 0.0311 0.0180 'International Tables Vol C Tables 4.2.6.8 and 6.1.1.4'
O O 0.0492 0.0322 'International Tables Vol C Tables 4.2.6.8 and 6.1.1.4'
S S 0.3331 0.5567 'International Tables Vol C Tables 4.2.6.8 and 6.1.1.4'

loop_
_geom_angle_atom_site_label_1
_geom_angle_atom_site_label_2
_geom_angle_atom_site_label_3
_geom_angle
_geom_angle_site_symmetry_1
_geom_angle_site_symmetry_3
_geom_angle_publ_flag
C14 S1 C1 98.02(14) . . ?
C1 O1 C5 113.1(2) . . ?
C2 O2 C22 115.5(2) . . ?
C29A O3 C3 115.7(5) . . ?
C29 O3 C3 115.7(3) . . ?
C36 O4 C4 115.8(2) . . ?
C6 O5 C7 112.8(2) . . ?
C14 N1 C21 108.7(2) . . ?
C14 N1 H1 125.7 . . ?
C21 N1 H1 125.7 . . ?
O1 C1 C2 110.8(2) . . ?
O1 C1 S1 112.31(17) . . ?
C2 C1 S1 111.84(19) . . ?
O1 C1 H1A 107.2 . . ?
C2 C1 H1A 107.2 . . ?
S1 C1 H1A 107.2 . . ?
O2 C2 C3 106.2(2) . . ?
O2 C2 C1 113.0(2) . . ?
C3 C2 C1 113.4(2) . . ?
O2 C2 H2 108.0 . . ?
C3 C2 H2 108.0 . . ?
C1 C2 H2 108.0 . . ?
O3 C3 C2 108.5(2) . . ?
O3 C3 C4 109.4(2) . . ?
C2 C3 C4 111.3(2) . . ?
O3 C3 H3 109.2 . . ?
C2 C3 H3 109.2 . . ?
C4 C3 H3 109.2 . . ?
O4 C4 C5 107.7(2) . . ?
O4 C4 C3 113.1(2) . . ?
C5 C4 C3 107.5(2) . . ?
O4 C4 H4 109.5 . . ?
C5 C4 H4 109.5 . . ?
C3 C4 H4 109.5 . . ?
O1 C5 C6 107.0(2) . . ?
O1 C5 C4 109.9(2) . . ?
C6 C5 C4 114.2(2) . . ?
O1 C5 H5 108.5 . . ?
C6 C5 H5 108.5 . . ?
C4 C5 H5 108.5 . . ?
O5 C6 C5 107.0(2) . . ?
O5 C6 H6A 110.3 . . ?
C5 C6 H6A 110.3 . . ?
O5 C6 H6B 110.3 . . ?
C5 C6 H6B 110.3 . . ?
H6A C6 H6B 108.6 . . ?
O5 C7 C8 112.5(3) . . ?
O5 C7 H7A 109.1 . . ?
C8 C7 H7A 109.1 . . ?
O5 C7 H7B 109.1 . . ?
C8 C7 H7B 109.1 . . ?
H7A C7 H7B 107.8 . . ?
C13 C8 C9 119.2(3) . . ?
C13 C8 C7 120.3(3) . . ?
C9 C8 C7 120.5(3) . . ?
C8 C9 C10 120.3(3) . . ?
C8 C9 H9 119.9 . . ?
C10 C9 H9 119.9 . . ?
C11 C10 C9 120.1(3) . . ?
C11 C10 H10 119.9 . . ?
C9 C10 H10 119.9 . . ?
C10 C11 C12 119.9(3) . . ?
C10 C11 H11 120.0 . . ?
C12 C11 H11 120.0 . . ?
C13 C12 C11 120.3(3) . . ?
C13 C12 H12 119.9 . . ?
C11 C12 H12 119.9 . . ?
C8 C13 C12 120.2(3) . . ?
C8 C13 H13 119.9 . . ?
C12 C13 H13 119.9 . . ?
C15 C14 N1 109.6(3) . . ?
C15 C14 S1 128.5(2) . . ?
N1 C14 S1 121.9(2) . . ?
C14 C15 C16 107.6(3) . . ?
C14 C15 H15 126.2 . . ?
C16 C15 H15 126.2 . . ?
C17 C16 C21 118.7(3) . . ?
C17 C16 C15 135.2(3) . . ?
C21 C16 C15 106.1(3) . . ?
C18 C17 C16 119.1(3) . . ?
C18 C17 H17 120.5 . . ?
C16 C17 H17 120.5 . . ?
C17 C18 C19 121.6(3) . . ?
C17 C18 H18 119.2 . . ?
C19 C18 H18 119.2 . . ?
C20 C19 C18 121.0(3) . . ?
C20 C19 H19 119.5 . . ?
C18 C19 H19 119.5 . . ?
C19 C20 C21 117.5(3) . . ?
C19 C20 H20 121.2 . . ?
C21 C20 H20 121.2 . . ?
N1 C21 C20 129.8(3) . . ?
N1 C21 C16 108.1(3) . . ?
C20 C21 C16 122.1(3) . . ?
O2 C22 C23 108.2(2) . . ?
O2 C22 H22A 110.1 . . ?
C23 C22 H22A 110.1 . . ?
O2 C22 H22B 110.1 . . ?
C23 C22 H22B 110.1 . . ?
H22A C22 H22B 108.4 . . ?
C24 C23 C28 118.7(3) . . ?
C24 C23 C22 119.5(3) . . ?
C28 C23 C22 121.8(3) . . ?
C23 C24 C25 121.2(3) . . ?
C23 C24 H24 119.4 . . ?
C25 C24 H24 119.4 . . ?
C26 C25 C24 119.7(3) . . ?
C26 C25 H25 120.1 . . ?
C24 C25 H25 120.1 . . ?
C27 C26 C25 119.6(3) . . ?
C27 C26 H26 120.2 . . ?
C25 C26 H26 120.2 . . ?
C26 C27 C28 120.4(3) . . ?
C26 C27 H27 119.8 . . ?
C28 C27 H27 119.8 . . ?
C23 C28 C27 120.4(3) . . ?
C23 C28 H28 119.8 . . ?
C27 C28 H28 119.8 . . ?
O3 C29 C30 106.0(5) . . ?
O3 C29 H29A 110.5 . . ?
C30 C29 H29A 110.5 . . ?
O3 C29 H29B 110.5 . . ?
C30 C29 H29B 110.5 . . ?
H29A C29 H29B 108.7 . . ?
O3 C29A C30 105.8(7) . . ?
O3 C29A H29C 110.6 . . ?
C30 C29A H29C 110.6 . . ?
O3 C29A H29D 110.6 . . ?
C30 C29A H29D 110.6 . . ?
H29C C29A H29D 108.7 . . ?
C35 C30 C31 118.6(3) . . ?
C35 C30 C29 114.0(5) . . ?
C31 C30 C29 127.3(5) . . ?
C35 C30 C29A 134.9(14) . . ?
C31 C30 C29A 106.5(14) . . ?
C30 C31 C32 121.3(3) . . ?
C30 C31 H31 119.4 . . ?
C32 C31 H31 119.4 . . ?
C33 C32 C31 119.7(3) . . ?
C33 C32 H32 120.1 . . ?
C31 C32 H32 120.1 . . ?
C32 C33 C34 119.0(3) . . ?
C32 C33 H33 120.5 . . ?
C34 C33 H33 120.5 . . ?
C33 C34 C35 121.1(3) . . ?
C33 C34 H34 119.5 . . ?
C35 C34 H34 119.5 . . ?
C30 C35 C34 120.2(3) . . ?
C30 C35 H35 119.9 . . ?
C34 C35 H35 119.9 . . ?
O4 C36 C37 109.7(2) . . ?
O4 C36 H36A 109.7 . . ?
C37 C36 H36A 109.7 . . ?
O4 C36 H36B 109.7 . . ?
C37 C36 H36B 109.7 . . ?
H36A C36 H36B 108.2 . . ?
C38 C37 C42 118.5(3) . . ?
C38 C37 C36 122.2(3) . . ?
C42 C37 C36 119.3(3) . . ?
C37 C38 C39 120.6(3) . . ?
C37 C38 H38 119.7 . . ?
C39 C38 H38 119.7 . . ?
C40 C39 C38 120.1(3) . . ?
C40 C39 H39 120.0 . . ?
C38 C39 H39 120.0 . . ?
C41 C40 C39 119.8(3) . . ?
C41 C40 H40 120.1 . . ?
C39 C40 H40 120.1 . . ?
C40 C41 C42 120.3(3) . . ?
C40 C41 H41 119.8 . . ?
C42 C41 H41 119.8 . . ?
C41 C42 C37 120.7(3) . . ?
C41 C42 H42 119.6 . . ?
C37 C42 H42 119.6 . . ?

loop_
_geom_bond_atom_site_label_1
_geom_bond_atom_site_label_2
_geom_bond_distance
_geom_bond_site_symmetry_2
_geom_bond_publ_flag
S1 C14 1.758(3) . ?
S1 C1 1.846(3) . ?
O1 C1 1.414(3) . ?
O1 C5 1.437(3) . ?
O2 C2 1.416(3) . ?
O2 C22 1.437(4) . ?
O3 C29A 1.401(10) . ?
O3 C29 1.404(6) . ?
O3 C3 1.424(3) . ?
O4 C36 1.424(3) . ?
O4 C4 1.427(3) . ?
O5 C6 1.424(3) . ?
O5 C7 1.435(3) . ?
N1 C14 1.374(4) . ?
N1 C21 1.375(4) . ?
N1 H1 0.8800 . ?
C1 C2 1.542(4) . ?
C1 H1A 1.0000 . ?
C2 C3 1.520(4) . ?
C2 H2 1.0000 . ?
C3 C4 1.532(4) . ?
C3 H3 1.0000 . ?
C4 C5 1.513(4) . ?
C4 H4 1.0000 . ?
C5 C6 1.512(3) . ?
C5 H5 1.0000 . ?
C6 H6A 0.9900 . ?
C6 H6B 0.9900 . ?
C7 C8 1.506(4) . ?
C7 H7A 0.9900 . ?
C7 H7B 0.9900 . ?
C8 C13 1.386(5) . ?
C8 C9 1.390(4) . ?
C9 C10 1.399(5) . ?
C9 H9 0.9500 . ?
C10 C11 1.365(5) . ?
C10 H10 0.9500 . ?
C11 C12 1.390(5) . ?
C11 H11 0.9500 . ?
C12 C13 1.387(5) . ?
C12 H12 0.9500 . ?
C13 H13 0.9500 . ?
C14 C15 1.369(4) . ?
C15 C16 1.426(5) . ?
C15 H15 0.9500 . ?
C16 C17 1.400(5) . ?
C16 C21 1.418(4) . ?
C17 C18 1.374(5) . ?
C17 H17 0.9500 . ?
C18 C19 1.400(5) . ?
C18 H18 0.9500 . ?
C19 C20 1.382(5) . ?
C19 H19 0.9500 . ?
C20 C21 1.397(5) . ?
C20 H20 0.9500 . ?
C22 C23 1.506(4) . ?
C22 H22A 0.9900 . ?
C22 H22B 0.9900 . ?
C23 C24 1.379(5) . ?
C23 C28 1.388(4) . ?
C24 C25 1.390(5) . ?
C24 H24 0.9500 . ?
C25 C26 1.381(5) . ?
C25 H25 0.9500 . ?
C26 C27 1.379(5) . ?
C26 H26 0.9500 . ?
C27 C28 1.389(4) . ?
C27 H27 0.9500 . ?
C28 H28 0.9500 . ?
C29 C30 1.514(7) . ?
C29 H29A 0.9900 . ?
C29 H29B 0.9900 . ?
C29A C30 1.519(10) . ?
C29A H29C 0.9900 . ?
C29A H29D 0.9900 . ?
C30 C35 1.377(5) . ?
C30 C31 1.383(5) . ?
C31 C32 1.388(5) . ?
C31 H31 0.9500 . ?
C32 C33 1.378(5) . ?
C32 H32 0.9500 . ?
C33 C34 1.382(5) . ?
C33 H33 0.9500 . ?
C34 C35 1.383(5) . ?
C34 H34 0.9500 . ?
C35 H35 0.9500 . ?
C36 C37 1.503(4) . ?
C36 H36A 0.9900 . ?
C36 H36B 0.9900 . ?
C37 C38 1.384(4) . ?
C37 C42 1.396(4) . ?
C38 C39 1.393(4) . ?
C38 H38 0.9500 . ?
C39 C40 1.381(4) . ?
C39 H39 0.9500 . ?
C40 C41 1.374(5) . ?
C40 H40 0.9500 . ?
C41 C42 1.382(5) . ?
C41 H41 0.9500 . ?
C42 H42 0.9500 . ?

loop_
_geom_hbond_atom_site_label_D
_geom_hbond_atom_site_label_H
_geom_hbond_atom_site_label_A
_geom_hbond_distance_DH
_geom_hbond_distance_HA
_geom_hbond_distance_DA
_geom_hbond_angle_DHA
_geom_hbond_site_symmetry_A
_geom_hbond_publ_flag
N1 H1 O5 0.88 2.11 2.982(3) 173.0 . yes
C36 H36A O3 0.99 2.43 2.941(3) 111.8 . yes

loop_
_geom_torsion_atom_site_label_1
_geom_torsion_atom_site_label_2
_geom_torsion_atom_site_label_3
_geom_torsion_atom_site_label_4
_geom_torsion
_geom_torsion_site_symmetry_1
_geom_torsion_site_symmetry_2
_geom_torsion_site_symmetry_3
_geom_torsion_site_symmetry_4
_geom_torsion_publ_flag
C5 O1 C1 C2 -56.4(3) . . . . ?
C5 O1 C1 S1 69.4(3) . . . . ?
C14 S1 C1 O1 61.5(2) . . . . ?
C14 S1 C1 C2 -173.22(19) . . . . ?
C22 O2 C2 C3 -161.9(2) . . . . ?
C22 O2 C2 C1 73.1(3) . . . . ?
O1 C1 C2 O2 167.9(2) . . . . ?
S1 C1 C2 O2 41.8(3) . . . . ?
O1 C1 C2 C3 46.9(3) . . . . ?
S1 C1 C2 C3 -79.2(2) . . . . ?
C29A O3 C3 C2 -130.7(17) . . . . ?
C29 O3 C3 C2 -105.5(6) . . . . ?
C29A O3 C3 C4 107.6(17) . . . . ?
C29 O3 C3 C4 132.8(6) . . . . ?
O2 C2 C3 O3 67.9(3) . . . . ?
C1 C2 C3 O3 -167.4(2) . . . . ?
O2 C2 C3 C4 -171.7(2) . . . . ?
C1 C2 C3 C4 -46.9(3) . . . . ?
C36 O4 C4 C5 156.6(2) . . . . ?
C36 O4 C4 C3 -84.7(3) . . . . ?
O3 C3 C4 O4 54.5(3) . . . . ?
C2 C3 C4 O4 -65.4(3) . . . . ?
O3 C3 C4 C5 173.3(2) . . . . ?
C2 C3 C4 C5 53.4(3) . . . . ?
C1 O1 C5 C6 -169.2(2) . . . . ?
C1 O1 C5 C4 66.2(3) . . . . ?
O4 C4 C5 O1 60.0(3) . . . . ?
C3 C4 C5 O1 -62.2(3) . . . . ?
O4 C4 C5 C6 -60.2(3) . . . . ?
C3 C4 C5 C6 177.6(2) . . . . ?
C7 O5 C6 C5 -174.2(2) . . . . ?
O1 C5 C6 O5 69.1(3) . . . . ?
C4 C5 C6 O5 -169.0(2) . . . . ?
C6 O5 C7 C8 -62.5(3) . . . . ?
O5 C7 C8 C13 -66.3(4) . . . . ?
O5 C7 C8 C9 113.4(3) . . . . ?
C13 C8 C9 C10 -0.8(4) . . . . ?
C7 C8 C9 C10 179.6(3) . . . . ?
C8 C9 C10 C11 1.1(5) . . . . ?
C9 C10 C11 C12 -0.6(5) . . . . ?
C10 C11 C12 C13 -0.2(5) . . . . ?
C9 C8 C13 C12 0.0(5) . . . . ?
C7 C8 C13 C12 179.6(3) . . . . ?
C11 C12 C13 C8 0.5(5) . . . . ?
C21 N1 C14 C15 -0.8(3) . . . . ?
C21 N1 C14 S1 -177.7(2) . . . . ?
C1 S1 C14 C15 117.5(3) . . . . ?
C1 S1 C14 N1 -66.3(2) . . . . ?
N1 C14 C15 C16 0.4(3) . . . . ?
S1 C14 C15 C16 177.0(2) . . . . ?
C14 C15 C16 C17 179.8(3) . . . . ?
C14 C15 C16 C21 0.1(3) . . . . ?
C21 C16 C17 C18 0.0(4) . . . . ?
C15 C16 C17 C18 -179.8(3) . . . . ?
C16 C17 C18 C19 -0.7(5) . . . . ?
C17 C18 C19 C20 0.8(5) . . . . ?
C18 C19 C20 C21 -0.3(5) . . . . ?
C14 N1 C21 C20 179.8(3) . . . . ?
C14 N1 C21 C16 0.8(3) . . . . ?
C19 C20 C21 N1 -179.3(3) . . . . ?
C19 C20 C21 C16 -0.5(4) . . . . ?
C17 C16 C21 N1 179.7(3) . . . . ?
C15 C16 C21 N1 -0.5(3) . . . . ?
C17 C16 C21 C20 0.6(4) . . . . ?
C15 C16 C21 C20 -179.6(3) . . . . ?
C2 O2 C22 C23 145.6(2) . . . . ?
O2 C22 C23 C24 -72.5(4) . . . . ?
O2 C22 C23 C28 107.3(3) . . . . ?
C28 C23 C24 C25 0.1(5) . . . . ?
C22 C23 C24 C25 179.9(3) . . . . ?
C23 C24 C25 C26 0.7(5) . . . . ?
C24 C25 C26 C27 -0.9(5) . . . . ?
C25 C26 C27 C28 0.3(5) . . . . ?
C24 C23 C28 C27 -0.7(5) . . . . ?
C22 C23 C28 C27 179.5(3) . . . . ?
C26 C27 C28 C23 0.5(5) . . . . ?
C3 O3 C29 C30 -171.5(5) . . . . ?
C3 O3 C29A C30 170.6(12) . . . . ?
O3 C29 C30 C35 -110.4(7) . . . . ?
O3 C29 C30 C31 66.0(10) . . . . ?
O3 C29A C30 C35 -82(2) . . . . ?
O3 C29A C30 C31 97.7(19) . . . . ?
C35 C30 C31 C32 -0.7(5) . . . . ?
C29 C30 C31 C32 -176.9(5) . . . . ?
C29A C30 C31 C32 179.8(5) . . . . ?
C30 C31 C32 C33 1.6(5) . . . . ?
C31 C32 C33 C34 -0.5(5) . . . . ?
C32 C33 C34 C35 -1.4(6) . . . . ?
C31 C30 C35 C34 -1.3(5) . . . . ?
C29 C30 C35 C34 175.5(4) . . . . ?
C29A C30 C35 C34 178.1(7) . . . . ?
C33 C34 C35 C30 2.3(6) . . . . ?
C4 O4 C36 C37 -159.3(2) . . . . ?
O4 C36 C37 C38 27.2(4) . . . . ?
O4 C36 C37 C42 -154.0(2) . . . . ?
C42 C37 C38 C39 0.5(4) . . . . ?
C36 C37 C38 C39 179.3(3) . . . . ?
C37 C38 C39 C40 0.1(5) . . . . ?
C38 C39 C40 C41 -0.6(5) . . . . ?
C39 C40 C41 C42 0.5(5) . . . . ?
C40 C41 C42 C37 0.1(5) . . . . ?
C38 C37 C42 C41 -0.6(5) . . . . ?
C36 C37 C42 C41 -179.5(3) . . . . ?
